data_8103964
loop_
_publ_author_name
'Meyer, G.'
'Stockhause, S.'

_publ_section_title
;
 Crystal structure of rubidium pentanitrato-scandate(III). Rb2Sc(NO3)5
;
_journal_name_full 'Zeitschrift fuer Kristallographie (149,1979-)'
_journal_page_first 180
_journal_page_last 180
_journal_volume 209
_journal_year 1994
_chemical_formula_sum 'N5 O15 Rb2 Sc'
_chemical_name_systematic 'Rb2 (Sc (N O3)5)'
_space_group_IT_number 144
_symmetry_space_group_name_Hall 'P 31'
_symmetry_space_group_name_H-M 'P 31'
_cell_angle_alpha 90
_cell_angle_beta 90
_cell_angle_gamma 120
_cell_formula_units_Z 3
_cell_length_a 11.034
_cell_length_b 11.034
_cell_length_c 9.474
_cell_volume 998.918
_citation_journal_id_ASTM ZEKRDZ
_cod_data_source_file Meyer_ZEKRDZ_1994_1610.cif
_cod_data_source_block N5O15Rb2Sc1
_cod_original_cell_volume 998.9184
_cod_original_formula_sum 'N5 O15 Rb2 Sc1'
_cod_database_code 8103964

loop_
_symmetry_equiv_pos_as_xyz
x,y,z
-y,x-y,z+1/3
-x+y,-x,z+2/3

loop_
_atom_site_label
_atom_site_type_symbol
_atom_site_fract_x
_atom_site_fract_y
_atom_site_fract_z
_atom_site_occupancy
_atom_site_U_iso_or_equiv
O5 O-2 -0.1567 0.6715 0.002 1 0.0
N5 N+5 0.3442 0.5896 0.2277 1 0.0
O7 O-2 0.7685 0.5193 -0.2425 1 0.0
N1 N+5 0.4145 0.4338 -0.106 1 0.0
O1 O-2 0.4899 0.4952 -0.0001 1 0.0
O3 O-2 0.4436 0.4821 -0.2249 1 0.0
O8 O-2 0.5648 0.4164 0.2424 1 0.0
O11 O-2 -0.1321 0.8139 -0.245 1 0.0
N3 N+5 0.747 0.413 -0.167 1 0.0
N2 N+5 -0.0821 0.6861 0.1077 1 0.0
O12 O-2 0.0256 0.0309 -0.2458 1 0.0
O14 O-2 0.1486 0.5381 -0.09 1 0.0
O6 O-2 0.8153 0.1087 -0.1097 1 0.0
O13 O-2 0.255 0.4657 0.1853 1 0.0
O9 O-2 0.6399 0.3071 -0.169 1 0.0
O10 O-2 0.1224 0.2023 0.1465 1 0.0
Rb2 Rb+1 0.9499 0.3334 0.1668 1 0.0
N4 N+5 0.0891 0.0779 0.1047 1 0.0
O2 O-2 0.3049 0.3206 -0.0778 1 0.0
Sc1 Sc+3 0.6669 0.0154 0.5003 1 0.0
O15 O-2 0.3644 0.693 -0.088 1 0.0
O4 O-2 0.3174 0.3454 0.4113 1 0.0
Rb1 Rb+1 0.6666 0.80261 0 1 0.0
